data_4077606
loop_
_publ_author_name
'Klosin, Jerzy'
'Roof, Gordon R.'
'Chen, Eugene Y.-X.'
'Abboud, Khalil A.'

_publ_section_title
;
 Ligand Exchange and Alkyl Abstraction Involving (Perfluoroaryl)boranes
 and -alanes with Aluminum and Gallium Alkyls
;
_journal_issue 23
_journal_name_full Organometallics
_journal_page_first 4684
_journal_paper_doi 10.1021/om000573k
_journal_volume 19
_journal_year 2000
_chemical_formula_sum 'C47 H29 Al B F27 O2'
_chemical_formula_weight 1176.49
_chemical_name_systematic
;
  ?
;
_space_group_IT_number 14
_symmetry_cell_setting monoclinic
_symmetry_space_group_name_Hall '-P 2yn'
_symmetry_space_group_name_H-M 'P 1 21/n 1'
_atom_sites_solution_hydrogens geom
_atom_sites_solution_primary direct
_atom_sites_solution_secondary difmap
_audit_creation_method SHELXL-97
_cell_angle_alpha 90.00
_cell_angle_beta 115.234(1)
_cell_angle_gamma 90.00
_cell_formula_units_Z 8
_cell_length_a 25.908(1)
_cell_length_b 15.6457(9)
_cell_length_c 26.146(1)
_cell_measurement_temperature 173(2)
_cell_volume 9586.9(8)
_computing_cell_refinement 'Bruker SMART'
_computing_data_collection 'Bruker SMART'
_computing_data_reduction 'Bruker SHELXTL'
_computing_molecular_graphics 'Bruker SHELXTL'
_computing_publication_material 'Bruker SHELXTL'
_computing_structure_refinement 'SHELXL-97 (Sheldrick, 1997)'
_computing_structure_solution 'SHELXS-97 (Sheldrick, 1990)'
_diffrn_ambient_temperature 173(2)
_diffrn_measured_fraction_theta_full 1.000
_diffrn_measured_fraction_theta_max 1.000
_diffrn_measurement_device_type 'CCD area detector'
_diffrn_measurement_method 'phi and omega scans'
_diffrn_radiation_monochromator graphite
_diffrn_radiation_source 'normal-focus sealed tube'
_diffrn_radiation_type MoK\a
_diffrn_radiation_wavelength 0.71073
_diffrn_reflns_av_R_equivalents 0.1741
_diffrn_reflns_av_sigmaI/netI 0.1900
_diffrn_reflns_limit_h_max 27
_diffrn_reflns_limit_h_min -27
_diffrn_reflns_limit_k_max 16
_diffrn_reflns_limit_k_min -15
_diffrn_reflns_limit_l_max 28
_diffrn_reflns_limit_l_min -27
_diffrn_reflns_number 40981
_diffrn_reflns_theta_full 22.50
_diffrn_reflns_theta_max 22.50
_diffrn_reflns_theta_min 1.46
_exptl_absorpt_coefficient_mu 0.188
_exptl_absorpt_correction_T_max 0.9784
_exptl_absorpt_correction_T_min 0.9576
_exptl_absorpt_correction_type integration
_exptl_crystal_colour Colorless
_exptl_crystal_density_diffrn 1.630
_exptl_crystal_density_method 'not measured'
_exptl_crystal_description Prisms
_exptl_crystal_F_000 4704
_exptl_crystal_size_max 0.15
_exptl_crystal_size_mid 0.19
_exptl_crystal_size_min 0.19
_refine_diff_density_max 0.321
_refine_diff_density_min -0.326
_refine_diff_density_rms 0.064
_refine_ls_extinction_coef 0.00022(2)
_refine_ls_extinction_expression Fc^*^=kFc[1+0.001xFc^2^\l^3^/sin(2\q)]^-1/4^
_refine_ls_extinction_method SHELXL
_refine_ls_goodness_of_fit_ref 0.887
_refine_ls_hydrogen_treatment mixed
_refine_ls_matrix_type full
_refine_ls_number_parameters 1406
_refine_ls_number_reflns 12525
_refine_ls_number_restraints 0
_refine_ls_restrained_S_all 0.887
_refine_ls_R_factor_all 0.1657
_refine_ls_R_factor_gt 0.0553
_refine_ls_shift/su_max 0.001
_refine_ls_shift/su_mean 0.000
_refine_ls_structure_factor_coef Fsqd
_refine_ls_weighting_details 'calc w=1/[\s^2^(Fo^2^)+(0.0000P)^2^+0.0000P] where P=(Fo^2^+2Fc^2^)/3'
_refine_ls_weighting_scheme calc
_refine_ls_wR_factor_gt 0.0960
_refine_ls_wR_factor_ref 0.1165
_reflns_number_gt 5215
_reflns_number_total 12525
_reflns_threshold_expression >2sigma(I)
_cod_data_source_file om000573k.cif
_cod_data_source_block 8
_cod_depositor_comments
;
The following automatic conversions were performed:

'_symmetry_cell_setting' value 'Monoclinic' changed to 'monoclinic'
according to /home/saulius/struct/CIF-dictionaries/cif_core.dic
dictionary named 'cif_core.dic' version 2.4.2 from 2011-04-26.

Automatic conversion script
Id: cif_fix_values 1715 2011-07-08 13:25:40Z adriana 
;
_cod_original_cell_volume 9587(0)
_cod_original_sg_symbol_H-M P2(1)/n
_cod_database_code 4077606

loop_
_symmetry_equiv_pos_as_xyz
'x, y, z'
'-x+1/2, y+1/2, -z+1/2'
'-x, -y, -z'
'x-1/2, -y-1/2, z-1/2'

loop_
_atom_site_label
_atom_site_type_symbol
_atom_site_fract_x
_atom_site_fract_y
_atom_site_fract_z
_atom_site_U_iso_or_equiv
_atom_site_adp_type
_atom_site_occupancy
_atom_site_symmetry_multiplicity
_atom_site_calc_flag
_atom_site_refinement_flags
Al Al 0.14718(8) 0.31956(13) 0.78606(8) 0.0501(6) Uani 1 1 d .
O1 O 0.20595(17) 0.3426(3) 0.76255(16) 0.0530(12) Uani 1 1 d .
O2 O 0.17988(18) 0.2266(3) 0.83461(18) 0.0541(13) Uani 1 1 d .
C1 C 0.0835(3) 0.2748(4) 0.7205(3) 0.073(2) Uani 1 1 d .
H1A H 0.0962 0.2279 0.7052 0.109 Uiso 1 1 calc R
H1B H 0.0683 0.3190 0.6925 0.109 Uiso 1 1 calc R
H1C H 0.0544 0.2555 0.7314 0.109 Uiso 1 1 calc R
C2 C 0.1451(3) 0.4144(4) 0.8329(3) 0.064(2) Uani 1 1 d .
H2A H 0.1825 0.4234 0.8626 0.096 Uiso 1 1 calc R
H2B H 0.1189 0.4016 0.8490 0.096 Uiso 1 1 calc R
H2C H 0.1328 0.4651 0.8102 0.096 Uiso 1 1 calc R
C3 C 0.2113(3) 0.2990(5) 0.7154(3) 0.082(3) Uani 1 1 d .
H3A H 0.1748 0.2738 0.6909 0.098 Uiso 1 1 calc R
H3B H 0.2210 0.3406 0.6933 0.098 Uiso 1 1 calc R
C4 C 0.2541(3) 0.2333(5) 0.7345(3) 0.110(3) Uani 1 1 d .
H4A H 0.2563 0.2064 0.7024 0.165 Uiso 1 1 calc R
H4B H 0.2443 0.1914 0.7557 0.165 Uiso 1 1 calc R
H4C H 0.2904 0.2581 0.7581 0.165 Uiso 1 1 calc R
C5 C 0.2523(3) 0.4030(4) 0.7909(3) 0.065(2) Uani 1 1 d .
H5A H 0.2881 0.3750 0.7976 0.078 Uiso 1 1 calc R
H5B H 0.2533 0.4169 0.8274 0.078 Uiso 1 1 calc R
C6 C 0.2489(3) 0.4835(5) 0.7602(3) 0.084(3) Uani 1 1 d .
H6A H 0.2811 0.5189 0.7820 0.126 Uiso 1 1 calc R
H6B H 0.2143 0.5130 0.7542 0.126 Uiso 1 1 calc R
H6C H 0.2491 0.4710 0.7243 0.126 Uiso 1 1 calc R
C7 C 0.1668(3) 0.1364(4) 0.8193(3) 0.063(2) Uani 1 1 d .
H7A H 0.2012 0.1026 0.8385 0.076 Uiso 1 1 calc R
H7B H 0.1546 0.1298 0.7789 0.076 Uiso 1 1 calc R
C8 C 0.1218(3) 0.1043(6) 0.8347(3) 0.111(3) Uani 1 1 d .
H8A H 0.1145 0.0452 0.8241 0.167 Uiso 1 1 calc R
H8B H 0.0876 0.1369 0.8152 0.167 Uiso 1 1 calc R
H8C H 0.1341 0.1097 0.8747 0.167 Uiso 1 1 calc R
C9 C 0.2207(3) 0.2373(4) 0.8962(3) 0.061(2) Uani 1 1 d .
H9A H 0.2131 0.2913 0.9099 0.074 Uiso 1 1 calc R
H9B H 0.2143 0.1919 0.9181 0.074 Uiso 1 1 calc R
C10 C 0.2794(3) 0.2354(4) 0.9048(3) 0.073(2) Uani 1 1 d .
H10A H 0.3038 0.2424 0.9443 0.110 Uiso 1 1 calc R
H10B H 0.2861 0.2810 0.8838 0.110 Uiso 1 1 calc R
H10C H 0.2873 0.1816 0.8920 0.110 Uiso 1 1 calc R
B B 0.0707(3) 0.2444(4) 0.4867(3) 0.0255(17) Uani 1 1 d .
C11 C 0.0391(2) 0.2446(3) 0.4162(2) 0.0327(16) Uani 1 1 d .
H11A H 0.0120 0.1987 0.4031 0.049 Uiso 1 1 calc R
H11B H 0.0673 0.2371 0.4019 0.049 Uiso 1 1 calc R
H11C H 0.0197 0.2980 0.4030 0.049 Uiso 1 1 calc R
C12 C 0.0206(2) 0.2593(4) 0.5095(2) 0.0307(15) Uani 1 1 d .
C13 C -0.0260(2) 0.3155(4) 0.4841(2) 0.0302(15) Uani 1 1 d .
C14 C -0.0678(2) 0.3218(4) 0.5035(3) 0.0353(16) Uani 1 1 d .
C15 C -0.0667(3) 0.2762(4) 0.5485(3) 0.0372(17) Uani 1 1 d .
C16 C -0.0228(3) 0.2228(4) 0.5741(2) 0.0346(16) Uani 1 1 d .
C17 C 0.0196(3) 0.2161(4) 0.5563(2) 0.0314(16) Uani 1 1 d .
C18 C -0.0364(2) 0.3681(4) 0.4329(3) 0.0302(15) Uani 1 1 d .
C19 C -0.0064(3) 0.4428(4) 0.4339(3) 0.0300(16) Uani 1 1 d .
C20 C -0.0172(3) 0.4890(4) 0.3856(3) 0.0433(18) Uani 1 1 d .
C21 C -0.0605(3) 0.4652(5) 0.3362(3) 0.055(2) Uani 1 1 d .
C22 C -0.0918(3) 0.3948(5) 0.3336(3) 0.0474(19) Uani 1 1 d .
C23 C -0.0796(3) 0.3483(4) 0.3814(3) 0.0401(17) Uani 1 1 d .
C24 C 0.1180(2) 0.3250(4) 0.5090(2) 0.0321(16) Uani 1 1 d .
C25 C 0.1512(2) 0.3521(4) 0.4814(2) 0.0378(17) Uani 1 1 d .
C26 C 0.1876(3) 0.4209(4) 0.5007(3) 0.0445(18) Uani 1 1 d .
C27 C 0.1954(3) 0.4631(4) 0.5491(3) 0.0477(19) Uani 1 1 d .
C28 C 0.1645(3) 0.4409(4) 0.5770(3) 0.0413(17) Uani 1 1 d .
C29 C 0.1286(2) 0.3710(4) 0.5579(3) 0.0346(16) Uani 1 1 d .
C30 C 0.1497(2) 0.3124(4) 0.4282(3) 0.0374(16) Uani 1 1 d .
C31 C 0.1226(3) 0.3509(4) 0.3766(3) 0.0473(19) Uani 1 1 d .
C32 C 0.1205(3) 0.3193(5) 0.3273(3) 0.058(2) Uani 1 1 d .
C33 C 0.1501(3) 0.2445(5) 0.3304(3) 0.058(2) Uani 1 1 d .
C34 C 0.1785(3) 0.2047(5) 0.3808(3) 0.054(2) Uani 1 1 d .
C35 C 0.1787(3) 0.2381(4) 0.4284(3) 0.0405(17) Uani 1 1 d .
C36 C 0.1046(2) 0.1510(4) 0.5085(2) 0.0282(15) Uani 1 1 d .
C37 C 0.0900(2) 0.0734(4) 0.4787(2) 0.0276(15) Uani 1 1 d .
C38 C 0.1251(3) 0.0033(4) 0.4964(3) 0.0339(16) Uani 1 1 d .
C39 C 0.1746(3) 0.0035(4) 0.5444(3) 0.0370(17) Uani 1 1 d .
C40 C 0.1900(3) 0.0751(4) 0.5766(3) 0.0306(16) Uani 1 1 d .
C41 C 0.1550(3) 0.1452(4) 0.5577(3) 0.0364(17) Uani 1 1 d .
C42 C 0.0346(3) 0.0583(3) 0.4270(3) 0.0312(16) Uani 1 1 d .
C43 C 0.0334(3) 0.0349(4) 0.3749(3) 0.0360(17) Uani 1 1 d .
C44 C -0.0144(3) 0.0162(4) 0.3298(3) 0.0454(19) Uani 1 1 d .
C45 C -0.0662(3) 0.0208(4) 0.3321(3) 0.051(2) Uani 1 1 d .
C46 C -0.0668(3) 0.0445(4) 0.3833(3) 0.0362(17) Uani 1 1 d .
C47 C -0.0186(3) 0.0605(4) 0.4281(3) 0.0290(15) Uani 1 1 d .
F1 F -0.11242(13) 0.3782(2) 0.47774(14) 0.0481(10) Uani 1 1 d .
F2 F -0.10840(13) 0.2836(2) 0.56599(14) 0.0544(10) Uani 1 1 d .
F3 F -0.01987(13) 0.1750(2) 0.61878(13) 0.0469(9) Uani 1 1 d .
F4 F 0.06283(14) 0.1618(2) 0.58710(13) 0.0452(9) Uani 1 1 d .
F5 F 0.03650(14) 0.46841(19) 0.48238(14) 0.0408(9) Uani 1 1 d .
F6 F 0.01399(16) 0.5585(2) 0.38873(15) 0.0638(11) Uani 1 1 d .
F7 F -0.07120(18) 0.5117(3) 0.28871(16) 0.0857(14) Uani 1 1 d .
F8 F -0.13461(16) 0.3717(2) 0.28354(15) 0.0663(12) Uani 1 1 d .
F9 F -0.11208(13) 0.2770(2) 0.37603(13) 0.0501(10) Uani 1 1 d .
F10 F 0.21837(15) 0.4468(2) 0.47271(17) 0.0658(12) Uani 1 1 d .
F11 F 0.23168(15) 0.5312(2) 0.56692(16) 0.0674(12) Uani 1 1 d .
F12 F 0.17024(14) 0.4824(2) 0.62435(15) 0.0559(10) Uani 1 1 d .
F13 F 0.10083(13) 0.3518(2) 0.59092(13) 0.0456(9) Uani 1 1 d .
F14 F 0.09386(15) 0.4253(2) 0.37354(15) 0.0619(11) Uani 1 1 d .
F15 F 0.09217(18) 0.3587(3) 0.27730(17) 0.0873(14) Uani 1 1 d .
F16 F 0.14902(18) 0.2116(3) 0.28175(16) 0.0904(14) Uani 1 1 d .
F17 F 0.20655(16) 0.1308(2) 0.38238(16) 0.0710(12) Uani 1 1 d .
F18 F 0.20846(13) 0.1965(2) 0.47787(15) 0.0494(10) Uani 1 1 d .
F19 F 0.10948(13) -0.0718(2) 0.46639(14) 0.0514(10) Uani 1 1 d .
F20 F 0.20760(13) -0.0680(2) 0.56086(14) 0.0492(10) Uani 1 1 d .
F21 F 0.23638(14) 0.0758(2) 0.62558(14) 0.0429(9) Uani 1 1 d .
F22 F 0.17348(13) 0.2129(2) 0.59490(13) 0.0473(10) Uani 1 1 d .
F23 F 0.08384(14) 0.0328(2) 0.37080(14) 0.0537(10) Uani 1 1 d .
F24 F -0.01359(17) -0.0081(3) 0.28042(16) 0.0872(14) Uani 1 1 d .
F25 F -0.11459(16) 0.0033(3) 0.28666(16) 0.0727(13) Uani 1 1 d .
F26 F -0.11855(14) 0.0492(2) 0.38449(14) 0.0544(10) Uani 1 1 d .
F27 F -0.02204(12) 0.0799(2) 0.47695(14) 0.0393(9) Uani 1 1 d .
Al' Al 0.34953(9) 0.19813(14) 0.19115(9) 0.0562(6) Uani 1 1 d .
O1' O 0.31715(18) 0.2179(3) 0.24325(18) 0.0624(14) Uani 1 1 d .
O2' O 0.31318(17) 0.2841(3) 0.13852(16) 0.0437(11) Uani 1 1 d .
C1' C 0.4304(3) 0.2253(5) 0.2296(3) 0.076(2) Uani 1 1 d .
H1'A H 0.4351 0.2817 0.2455 0.114 Uiso 1 1 calc R
H1'B H 0.4470 0.2232 0.2031 0.114 Uiso 1 1 calc R
H1'C H 0.4491 0.1846 0.2593 0.114 Uiso 1 1 calc R
C2' C 0.3213(3) 0.0911(4) 0.1534(3) 0.099(3) Uani 1 1 d .
H2'A H 0.2804 0.0910 0.1373 0.149 Uiso 1 1 calc R
H2'B H 0.3358 0.0452 0.1801 0.149 Uiso 1 1 calc R
H2'C H 0.3337 0.0838 0.1239 0.149 Uiso 1 1 calc R
C3' C 0.3450(3) 0.2702(5) 0.2940(3) 0.069(2) Uani 1 1 d .
H3'A H 0.3789 0.2964 0.2937 0.082 Uiso 1 1 calc R
H3'B H 0.3571 0.2339 0.3271 0.082 Uiso 1 1 calc R
C4' C 0.3056(3) 0.3401(5) 0.2978(3) 0.103(3) Uani 1 1 d .
H4'A H 0.3255 0.3730 0.3316 0.155 Uiso 1 1 calc R
H4'B H 0.2725 0.3144 0.2989 0.155 Uiso 1 1 calc R
H4'C H 0.2942 0.3769 0.2655 0.155 Uiso 1 1 calc R
C5' C 0.2644(3) 0.1752(5) 0.2383(3) 0.083(3) Uani 1 1 d .
H5'A H 0.2488 0.1410 0.2041 0.099 Uiso 1 1 calc R
H5'B H 0.2362 0.2178 0.2358 0.099 Uiso 1 1 calc R
C6' C 0.2766(3) 0.1195(6) 0.2882(3) 0.111(3) Uani 1 1 d .
H6'A H 0.2421 0.0921 0.2845 0.167 Uiso 1 1 calc R
H6'B H 0.2916 0.1535 0.3219 0.167 Uiso 1 1 calc R
H6'C H 0.3041 0.0769 0.2903 0.167 Uiso 1 1 calc R
C7' C 0.3393(3) 0.3654(4) 0.1351(3) 0.0533(19) Uani 1 1 d .
H7'A H 0.3228 0.3854 0.0963 0.064 Uiso 1 1 calc R
H7'B H 0.3799 0.3572 0.1469 0.064 Uiso 1 1 calc R
C8' C 0.3302(3) 0.4309(4) 0.1720(3) 0.075(2) Uani 1 1 d .
H8'A H 0.3477 0.4838 0.1692 0.112 Uiso 1 1 calc R
H8'B H 0.3471 0.4115 0.2105 0.112 Uiso 1 1 calc R
H8'C H 0.2901 0.4396 0.1600 0.112 Uiso 1 1 calc R
C9' C 0.2534(3) 0.2775(4) 0.0987(3) 0.058(2) Uani 1 1 d .
H9'A H 0.2344 0.3313 0.0980 0.069 Uiso 1 1 calc R
H9'B H 0.2353 0.2335 0.1114 0.069 Uiso 1 1 calc R
C10' C 0.2462(3) 0.2566(4) 0.0402(3) 0.067(2) Uani 1 1 d .
H10D H 0.2063 0.2529 0.0154 0.101 Uiso 1 1 calc R
H10E H 0.2643 0.2029 0.0406 0.101 Uiso 1 1 calc R
H10F H 0.2634 0.3006 0.0271 0.101 Uiso 1 1 calc R
B' B 0.4401(3) 0.2475(4) 0.5275(3) 0.0297(18) Uani 1 1 d .
C11' C 0.4792(2) 0.2462(4) 0.5963(2) 0.0366(16) Uani 1 1 d .
H11D H 0.4988 0.1924 0.6071 0.055 Uiso 1 1 calc R
H11E H 0.4551 0.2536 0.6154 0.055 Uiso 1 1 calc R
H11F H 0.5067 0.2917 0.6066 0.055 Uiso 1 1 calc R
C12' C 0.4830(2) 0.2315(4) 0.4954(2) 0.0273(15) Uani 1 1 d .
C13' C 0.5331(2) 0.1803(4) 0.5172(3) 0.0352(16) Uani 1 1 d .
C14' C 0.5691(3) 0.1774(4) 0.4915(3) 0.0421(17) Uani 1 1 d .
C15' C 0.5590(3) 0.2219(4) 0.4426(3) 0.0392(17) Uani 1 1 d .
C16' C 0.5114(3) 0.2702(4) 0.4202(3) 0.0373(17) Uani 1 1 d .
C17' C 0.4746(3) 0.2738(4) 0.4448(3) 0.0388(17) Uani 1 1 d .
C18' C 0.5510(3) 0.1283(4) 0.5700(3) 0.0346(16) Uani 1 1 d .
C19' C 0.5220(3) 0.0553(4) 0.5738(3) 0.0363(17) Uani 1 1 d .
C20' C 0.5395(3) 0.0079(4) 0.6218(3) 0.0441(18) Uani 1 1 d .
C21' C 0.5878(4) 0.0291(5) 0.6686(3) 0.052(2) Uani 1 1 d .
C22' C 0.6179(3) 0.0992(5) 0.6668(3) 0.0474(19) Uani 1 1 d .
C23' C 0.6001(3) 0.1452(4) 0.6179(3) 0.0457(18) Uani 1 1 d .
C24' C 0.3909(2) 0.1705(4) 0.5113(2) 0.0272(15) Uani 1 1 d .
C25' C 0.3624(2) 0.1488(4) 0.5447(2) 0.0343(16) Uani 1 1 d .
C26' C 0.3234(3) 0.0830(4) 0.5305(3) 0.0422(17) Uani 1 1 d .
C27' C 0.3091(3) 0.0356(4) 0.4826(3) 0.0385(17) Uani 1 1 d .
C28' C 0.3351(3) 0.0548(4) 0.4481(3) 0.0342(16) Uani 1 1 d .
C29' C 0.3736(2) 0.1207(4) 0.4626(3) 0.0345(16) Uani 1 1 d .
C30' C 0.3708(2) 0.1937(4) 0.5987(3) 0.0335(16) Uani 1 1 d .
C31' C 0.4065(3) 0.1609(4) 0.6507(3) 0.0434(18) Uani 1 1 d .
C32' C 0.4170(3) 0.2006(5) 0.7009(3) 0.055(2) Uani 1 1 d .
C33' C 0.3884(3) 0.2750(6) 0.7000(3) 0.062(2) Uani 1 1 d .
C34' C 0.3524(3) 0.3076(5) 0.6498(4) 0.060(2) Uani 1 1 d .
C35' C 0.3435(3) 0.2688(4) 0.6007(3) 0.0458(18) Uani 1 1 d .
C36' C 0.4059(3) 0.3418(4) 0.5086(3) 0.0362(17) Uani 1 1 d .
C37' C 0.4265(3) 0.4195(4) 0.5385(3) 0.0356(16) Uani 1 1 d .
C38' C 0.3928(3) 0.4914(4) 0.5242(3) 0.0413(18) Uani 1 1 d .
C39' C 0.3404(3) 0.4943(4) 0.4819(3) 0.0408(18) Uani 1 1 d .
C40' C 0.3206(3) 0.4223(4) 0.4501(3) 0.0378(17) Uani 1 1 d .
C41' C 0.3524(3) 0.3493(4) 0.4646(3) 0.0326(16) Uani 1 1 d .
C42' C 0.4853(3) 0.4306(4) 0.5840(3) 0.0392(17) Uani 1 1 d .
C43' C 0.5335(3) 0.4286(4) 0.5732(3) 0.0361(16) Uani 1 1 d .
C44' C 0.5876(3) 0.4325(4) 0.6145(3) 0.0459(19) Uani 1 1 d .
C45' C 0.5958(3) 0.4436(5) 0.6702(4) 0.060(2) Uani 1 1 d .
C46' C 0.5496(4) 0.4476(4) 0.6821(3) 0.060(2) Uani 1 1 d .
C47' C 0.4968(3) 0.4411(4) 0.6404(3) 0.0482(19) Uani 1 1 d .
F1' F 0.61735(14) 0.1282(2) 0.51374(15) 0.0605(11) Uani 1 1 d .
F2' F 0.59607(14) 0.2179(2) 0.41869(15) 0.0629(11) Uani 1 1 d .
F3' F 0.49914(13) 0.3135(2) 0.37098(14) 0.0529(10) Uani 1 1 d .
F4' F 0.42788(14) 0.3231(2) 0.41721(13) 0.0467(9) Uani 1 1 d .
F5' F 0.47367(14) 0.0306(2) 0.52956(14) 0.0425(9) Uani 1 1 d .
F6' F 0.50983(16) -0.0615(2) 0.62419(15) 0.0626(11) Uani 1 1 d .
F7' F 0.60553(17) -0.0183(3) 0.71583(16) 0.0825(13) Uani 1 1 d .
F8' F 0.66677(16) 0.1220(3) 0.71143(16) 0.0730(12) Uani 1 1 d .
F9' F 0.63065(14) 0.2169(2) 0.61757(14) 0.0565(10) Uani 1 1 d .
F10' F 0.29694(14) 0.0644(2) 0.56404(15) 0.0548(10) Uani 1 1 d .
F11' F 0.27017(14) -0.0290(2) 0.46885(15) 0.0557(11) Uani 1 1 d .
F12' F 0.32158(13) 0.0096(2) 0.39989(14) 0.0474(10) Uani 1 1 d .
F13' F 0.39543(12) 0.1345(2) 0.42394(13) 0.0426(9) Uani 1 1 d .
F14' F 0.43514(15) 0.0868(2) 0.65315(14) 0.0568(10) Uani 1 1 d .
F15' F 0.45507(17) 0.1683(3) 0.75051(16) 0.0783(13) Uani 1 1 d .
F16' F 0.39815(18) 0.3153(3) 0.74908(17) 0.0948(15) Uani 1 1 d .
F17' F 0.32321(17) 0.3806(3) 0.64827(17) 0.0856(14) Uani 1 1 d .
F18' F 0.30624(14) 0.3032(2) 0.55117(16) 0.0529(10) Uani 1 1 d .
F19' F 0.41368(14) 0.5648(2) 0.55467(15) 0.0565(10) Uani 1 1 d .
F20' F 0.30895(14) 0.5670(2) 0.46850(15) 0.0620(11) Uani 1 1 d .
F21' F 0.26953(15) 0.4229(2) 0.40395(16) 0.0539(10) Uani 1 1 d .
F22' F 0.32766(13) 0.2818(2) 0.42899(14) 0.0482(10) Uani 1 1 d .
F23' F 0.45157(15) 0.4427(2) 0.65401(15) 0.0640(12) Uani 1 1 d .
F24' F 0.55845(17) 0.4545(3) 0.73697(19) 0.1073(18) Uani 1 1 d .
F25' F 0.64939(17) 0.4468(3) 0.71227(18) 0.0866(14) Uani 1 1 d .
F26' F 0.63351(15) 0.4267(2) 0.60389(15) 0.0638(11) Uani 1 1 d .
F27' F 0.52735(13) 0.4183(2) 0.51988(15) 0.0474(9) Uani 1 1 d .

loop_
_atom_site_aniso_label
_atom_site_aniso_U_11
_atom_site_aniso_U_22
_atom_site_aniso_U_33
_atom_site_aniso_U_23
_atom_site_aniso_U_13
_atom_site_aniso_U_12
Al 0.0519(14) 0.0396(14) 0.0492(14) -0.0050(11) 0.0124(12) 0.0043(10)
O1 0.058(3) 0.057(3) 0.038(3) -0.014(2) 0.014(2) 0.000(2)
O2 0.069(3) 0.038(3) 0.046(3) -0.004(2) 0.016(3) -0.001(2)
C1 0.058(5) 0.068(6) 0.066(5) -0.001(4) 0.001(4) 0.003(4)
C2 0.083(6) 0.056(5) 0.056(5) 0.005(4) 0.033(4) 0.016(4)
C3 0.132(7) 0.066(6) 0.041(5) -0.017(4) 0.031(5) 0.025(5)
C4 0.133(8) 0.105(8) 0.082(6) -0.009(6) 0.036(6) 0.058(6)
C5 0.068(5) 0.061(6) 0.057(5) 0.005(4) 0.017(4) -0.019(4)
C6 0.100(7) 0.086(7) 0.057(6) 0.016(5) 0.026(5) -0.011(5)
C7 0.096(6) 0.038(5) 0.059(5) -0.011(4) 0.036(5) -0.007(4)
C8 0.134(8) 0.115(9) 0.105(8) -0.010(6) 0.070(7) -0.056(6)
C9 0.080(6) 0.043(5) 0.065(6) 0.002(4) 0.035(5) 0.008(4)
C10 0.065(6) 0.048(5) 0.102(7) 0.004(4) 0.031(5) 0.009(4)
B 0.029(4) 0.023(5) 0.027(4) 0.002(3) 0.014(4) 0.002(3)
C11 0.045(4) 0.021(4) 0.037(4) 0.006(3) 0.023(3) 0.002(3)
C12 0.034(4) 0.028(4) 0.032(4) -0.010(3) 0.016(3) -0.004(3)
C13 0.030(4) 0.037(4) 0.027(4) -0.006(3) 0.014(3) -0.003(3)
C14 0.029(4) 0.027(4) 0.049(5) 0.001(3) 0.016(4) 0.002(3)
C15 0.034(4) 0.038(5) 0.055(5) -0.010(4) 0.033(4) -0.001(3)
C16 0.044(5) 0.036(5) 0.032(4) -0.006(3) 0.024(4) -0.011(4)
C17 0.038(4) 0.015(4) 0.033(4) -0.002(3) 0.007(4) -0.001(3)
C18 0.031(4) 0.029(4) 0.031(4) 0.002(3) 0.014(4) 0.007(3)
C19 0.031(4) 0.028(4) 0.032(4) 0.004(4) 0.014(4) 0.010(3)
C20 0.063(5) 0.020(4) 0.051(5) 0.006(4) 0.028(5) 0.000(4)
C21 0.086(6) 0.032(5) 0.033(5) 0.014(4) 0.013(5) 0.005(4)
C22 0.047(5) 0.045(5) 0.035(5) -0.002(4) 0.003(4) 0.014(4)
C23 0.037(5) 0.043(5) 0.039(5) -0.009(4) 0.015(4) 0.002(4)
C24 0.030(4) 0.029(4) 0.040(4) 0.001(3) 0.018(3) 0.007(3)
C25 0.040(4) 0.034(5) 0.043(4) -0.003(3) 0.022(4) 0.001(3)
C26 0.044(5) 0.030(5) 0.076(6) -0.006(4) 0.042(4) -0.012(4)
C27 0.044(5) 0.026(5) 0.075(6) -0.003(4) 0.027(5) -0.005(4)
C28 0.041(5) 0.034(5) 0.044(5) -0.014(4) 0.014(4) 0.003(3)
C29 0.035(4) 0.035(5) 0.036(4) 0.001(4) 0.018(4) 0.001(3)
C30 0.041(4) 0.034(5) 0.047(5) 0.002(4) 0.028(4) 0.000(3)
C31 0.065(5) 0.032(5) 0.072(6) 0.015(4) 0.055(5) 0.014(4)
C32 0.076(6) 0.055(6) 0.065(6) 0.016(5) 0.051(5) 0.014(4)
C33 0.073(6) 0.064(6) 0.061(6) -0.015(5) 0.051(5) 0.004(4)
C34 0.067(5) 0.050(6) 0.058(6) -0.002(5) 0.039(5) 0.011(4)
C35 0.039(4) 0.047(5) 0.045(5) 0.003(4) 0.027(4) 0.006(4)
C36 0.039(4) 0.023(4) 0.032(4) 0.004(3) 0.024(4) 0.000(3)
C37 0.027(4) 0.025(4) 0.034(4) 0.003(3) 0.016(3) 0.000(3)
C38 0.035(4) 0.023(4) 0.042(5) -0.007(4) 0.015(4) 0.000(3)
C39 0.037(4) 0.033(5) 0.043(5) 0.009(4) 0.019(4) 0.013(4)
C40 0.036(4) 0.022(4) 0.032(4) 0.000(3) 0.012(4) 0.004(3)
C41 0.047(5) 0.032(5) 0.033(4) -0.002(4) 0.020(4) 0.000(4)
C42 0.046(5) 0.012(4) 0.039(4) -0.005(3) 0.021(4) -0.002(3)
C43 0.035(5) 0.028(4) 0.052(5) 0.006(3) 0.025(4) -0.007(3)
C44 0.058(6) 0.054(5) 0.021(4) -0.007(4) 0.013(4) -0.018(4)
C45 0.041(5) 0.051(5) 0.052(6) -0.001(4) 0.011(5) -0.014(4)
C46 0.024(4) 0.041(5) 0.046(5) 0.004(4) 0.017(4) -0.001(3)
C47 0.035(5) 0.024(4) 0.028(4) 0.003(3) 0.013(4) -0.002(3)
F1 0.045(2) 0.048(3) 0.060(3) 0.0021(19) 0.030(2) 0.0099(19)
F2 0.053(2) 0.060(3) 0.067(3) 0.001(2) 0.042(2) -0.0006(18)
F3 0.063(2) 0.045(2) 0.045(2) -0.0007(19) 0.034(2) -0.0075(18)
F4 0.058(2) 0.044(2) 0.042(2) 0.0102(19) 0.0305(19) 0.0133(19)
F5 0.049(2) 0.032(2) 0.043(2) -0.0006(18) 0.021(2) -0.0006(17)
F6 0.108(3) 0.027(2) 0.066(3) 0.005(2) 0.047(2) -0.007(2)
F7 0.135(4) 0.060(3) 0.047(3) 0.015(2) 0.024(3) 0.002(3)
F8 0.071(3) 0.069(3) 0.042(3) -0.001(2) 0.008(2) 0.007(2)
F9 0.048(2) 0.053(3) 0.049(2) -0.009(2) 0.021(2) -0.0101(19)
F10 0.069(3) 0.047(3) 0.106(3) -0.009(2) 0.061(3) -0.0199(19)
F11 0.059(3) 0.047(3) 0.097(3) -0.016(2) 0.035(2) -0.019(2)
F12 0.071(3) 0.042(3) 0.048(2) -0.018(2) 0.019(2) 0.0012(19)
F13 0.063(2) 0.039(2) 0.044(2) -0.0093(18) 0.032(2) -0.0029(17)
F14 0.088(3) 0.044(3) 0.072(3) 0.022(2) 0.052(2) 0.017(2)
F15 0.121(4) 0.100(4) 0.060(3) 0.034(3) 0.057(3) 0.033(3)
F16 0.127(4) 0.100(4) 0.069(3) -0.016(3) 0.066(3) 0.019(3)
F17 0.087(3) 0.057(3) 0.085(3) -0.017(2) 0.052(2) 0.018(2)
F18 0.051(2) 0.039(3) 0.062(3) 0.000(2) 0.028(2) 0.0111(18)
F19 0.061(2) 0.029(2) 0.068(3) -0.011(2) 0.031(2) -0.0013(18)
F20 0.051(2) 0.032(2) 0.061(3) 0.0079(19) 0.021(2) 0.0102(18)
F21 0.040(2) 0.042(2) 0.037(2) 0.0071(18) 0.007(2) 0.0060(17)
F22 0.057(2) 0.035(2) 0.040(2) 0.0001(18) 0.011(2) 0.0081(18)
F23 0.054(2) 0.065(3) 0.057(3) -0.014(2) 0.037(2) -0.0085(19)
F24 0.088(3) 0.133(4) 0.049(3) -0.025(3) 0.037(2) -0.036(3)
F25 0.057(3) 0.099(4) 0.049(3) 0.000(2) 0.010(2) -0.026(2)
F26 0.042(2) 0.068(3) 0.053(3) 0.008(2) 0.020(2) -0.0096(19)
F27 0.042(2) 0.037(2) 0.047(2) -0.0035(18) 0.0269(19) -0.0016(16)
Al' 0.0619(15) 0.0494(16) 0.0460(14) 0.0040(11) 0.0123(12) -0.0017(12)
O1' 0.056(3) 0.075(4) 0.051(3) 0.014(3) 0.017(3) -0.011(3)
O2' 0.040(3) 0.039(3) 0.045(3) 0.009(2) 0.011(2) -0.004(2)
C1' 0.065(5) 0.097(7) 0.065(5) 0.010(5) 0.027(4) 0.011(4)
C2' 0.149(8) 0.038(5) 0.074(6) -0.011(4) 0.013(6) 0.003(5)
C3' 0.069(6) 0.101(7) 0.038(5) -0.003(5) 0.024(5) -0.016(5)
C4' 0.115(7) 0.134(9) 0.083(7) 0.004(6) 0.063(6) 0.027(6)
C5' 0.056(5) 0.103(7) 0.082(6) 0.024(5) 0.022(5) -0.027(5)
C6' 0.107(7) 0.132(9) 0.117(8) 0.042(7) 0.069(6) -0.008(6)
C7' 0.067(5) 0.038(5) 0.065(5) 0.006(4) 0.038(4) 0.000(4)
C8' 0.086(6) 0.056(6) 0.094(6) 0.012(5) 0.049(5) -0.002(4)
C9' 0.037(5) 0.066(6) 0.060(5) 0.018(4) 0.011(4) -0.002(4)
C10' 0.080(6) 0.056(5) 0.052(5) 0.005(4) 0.015(4) 0.001(4)
B' 0.027(4) 0.030(5) 0.031(5) 0.001(4) 0.011(4) -0.001(3)
C11' 0.037(4) 0.032(4) 0.042(4) -0.003(3) 0.017(3) 0.001(3)
C12' 0.030(4) 0.024(4) 0.025(4) -0.001(3) 0.009(3) -0.010(3)
C13' 0.041(4) 0.023(4) 0.045(4) 0.006(3) 0.022(4) 0.005(3)
C14' 0.034(4) 0.040(5) 0.059(5) 0.005(4) 0.027(4) 0.008(3)
C15' 0.044(5) 0.035(5) 0.053(5) -0.003(4) 0.034(4) 0.003(4)
C16' 0.044(5) 0.037(5) 0.041(5) 0.004(3) 0.029(4) -0.007(4)
C17' 0.042(5) 0.025(4) 0.048(5) -0.008(4) 0.018(4) -0.002(3)
C18' 0.035(4) 0.029(5) 0.048(5) 0.005(4) 0.026(4) 0.012(3)
C19' 0.045(5) 0.028(5) 0.038(5) 0.001(4) 0.020(4) 0.011(4)
C20' 0.057(5) 0.031(5) 0.050(5) 0.003(4) 0.029(5) 0.002(4)
C21' 0.083(6) 0.030(5) 0.043(5) 0.012(4) 0.028(5) 0.015(4)
C22' 0.036(5) 0.046(5) 0.045(5) 0.004(4) 0.004(4) 0.015(4)
C23' 0.045(5) 0.043(5) 0.054(5) 0.000(4) 0.026(5) -0.006(4)
C24' 0.036(4) 0.027(4) 0.023(4) -0.002(3) 0.017(3) 0.007(3)
C25' 0.042(4) 0.028(4) 0.040(4) -0.002(3) 0.024(4) 0.001(3)
C26' 0.053(5) 0.031(5) 0.062(5) 0.002(4) 0.043(4) -0.003(4)
C27' 0.041(4) 0.024(4) 0.048(5) 0.004(4) 0.016(4) -0.001(3)
C28' 0.043(4) 0.019(4) 0.045(5) -0.002(3) 0.023(4) -0.003(3)
C29' 0.034(4) 0.026(4) 0.054(5) 0.007(4) 0.028(4) 0.002(3)
C30' 0.036(4) 0.023(4) 0.048(5) 0.005(4) 0.023(4) -0.003(3)
C31' 0.051(5) 0.039(5) 0.056(5) 0.003(4) 0.037(4) 0.006(4)
C32' 0.062(6) 0.064(6) 0.046(6) -0.003(5) 0.030(5) -0.005(4)
C33' 0.077(6) 0.075(7) 0.042(5) -0.016(5) 0.033(5) -0.011(5)
C34' 0.085(6) 0.050(6) 0.068(6) -0.021(5) 0.055(5) 0.006(5)
C35' 0.053(5) 0.040(5) 0.049(5) 0.005(4) 0.026(4) 0.009(4)
C36' 0.042(4) 0.032(5) 0.047(5) 0.005(4) 0.030(4) -0.001(3)
C37' 0.035(4) 0.029(5) 0.047(5) 0.007(4) 0.022(4) 0.006(4)
C38' 0.048(5) 0.029(5) 0.057(5) -0.019(4) 0.033(4) -0.015(4)
C39' 0.042(5) 0.028(5) 0.058(5) 0.005(4) 0.027(4) 0.014(4)
C40' 0.033(5) 0.041(5) 0.039(5) 0.001(4) 0.015(4) -0.005(4)
C41' 0.028(4) 0.033(5) 0.043(5) 0.005(4) 0.020(4) 0.005(4)
C42' 0.059(5) 0.014(4) 0.057(5) -0.003(3) 0.037(5) 0.001(3)
C43' 0.040(5) 0.026(4) 0.046(5) -0.012(3) 0.021(4) -0.010(3)
C44' 0.052(6) 0.032(4) 0.067(6) 0.000(4) 0.038(5) -0.005(4)
C45' 0.028(5) 0.073(6) 0.071(7) -0.009(5) 0.013(5) -0.014(4)
C46' 0.059(6) 0.078(6) 0.047(6) -0.028(4) 0.026(5) -0.020(4)
C47' 0.057(6) 0.042(5) 0.059(6) -0.016(4) 0.038(5) -0.011(4)
F1' 0.057(3) 0.064(3) 0.079(3) 0.012(2) 0.047(2) 0.019(2)
F2' 0.065(3) 0.071(3) 0.078(3) 0.005(2) 0.055(2) 0.002(2)
F3' 0.067(3) 0.057(3) 0.043(2) 0.007(2) 0.031(2) -0.004(2)
F4' 0.050(2) 0.052(3) 0.043(2) 0.0136(19) 0.0257(19) 0.012(2)
F5' 0.045(2) 0.036(2) 0.049(3) -0.0022(18) 0.023(2) -0.0006(17)
F6' 0.092(3) 0.033(3) 0.073(3) 0.008(2) 0.045(2) -0.004(2)
F7' 0.115(4) 0.069(3) 0.059(3) 0.023(3) 0.033(3) 0.019(3)
F8' 0.063(3) 0.086(3) 0.057(3) 0.004(2) 0.013(2) 0.001(2)
F9' 0.052(2) 0.051(3) 0.065(3) -0.005(2) 0.025(2) -0.010(2)
F10' 0.065(2) 0.049(3) 0.071(3) 0.001(2) 0.049(2) -0.0145(19)
F11' 0.056(2) 0.042(3) 0.069(3) -0.008(2) 0.026(2) -0.023(2)
F12' 0.058(2) 0.040(2) 0.047(2) -0.0165(19) 0.025(2) -0.0125(18)
F13' 0.050(2) 0.041(2) 0.043(2) -0.0085(17) 0.026(2) -0.0107(17)
F14' 0.075(3) 0.045(3) 0.061(3) 0.014(2) 0.040(2) 0.006(2)
F15' 0.092(3) 0.101(4) 0.042(3) 0.005(2) 0.029(3) -0.001(3)
F16' 0.139(4) 0.102(4) 0.061(3) -0.031(3) 0.059(3) -0.011(3)
F17' 0.117(4) 0.059(3) 0.103(4) -0.021(3) 0.069(3) 0.011(3)
F18' 0.054(2) 0.041(3) 0.068(3) -0.002(2) 0.030(2) 0.0101(19)
F19' 0.068(3) 0.031(2) 0.084(3) -0.004(2) 0.045(2) 0.0021(19)
F20' 0.073(3) 0.033(3) 0.094(3) 0.013(2) 0.049(2) 0.020(2)
F21' 0.053(3) 0.045(3) 0.065(3) 0.007(2) 0.026(2) 0.0129(19)
F22' 0.049(2) 0.036(3) 0.054(2) -0.0078(19) 0.016(2) -0.0014(18)
F23' 0.063(3) 0.076(3) 0.067(3) -0.030(2) 0.041(2) -0.013(2)
F24' 0.078(3) 0.186(6) 0.068(3) -0.056(3) 0.040(3) -0.027(3)
F25' 0.052(3) 0.125(4) 0.077(3) -0.017(3) 0.023(3) -0.022(2)
F26' 0.047(2) 0.073(3) 0.078(3) 0.008(2) 0.034(2) -0.007(2)
F27' 0.059(2) 0.038(2) 0.056(3) 0.0003(19) 0.035(2) -0.0063(17)

loop_
_atom_type_symbol
_atom_type_description
_atom_type_scat_dispersion_real
_atom_type_scat_dispersion_imag
_atom_type_scat_source
C C 0.0033 0.0016 'International Tables Vol C Tables 4.2.6.8 and 6.1.1.4'
H H 0.0000 0.0000 'International Tables Vol C Tables 4.2.6.8 and 6.1.1.4'
B B 0.0013 0.0007 'International Tables Vol C Tables 4.2.6.8 and 6.1.1.4'
O O 0.0106 0.0060 'International Tables Vol C Tables 4.2.6.8 and 6.1.1.4'
F F 0.0171 0.0103 'International Tables Vol C Tables 4.2.6.8 and 6.1.1.4'
Al Al 0.0645 0.0514 'International Tables Vol C Tables 4.2.6.8 and 6.1.1.4'

loop_
_geom_angle_atom_site_label_1
_geom_angle_atom_site_label_2
_geom_angle_atom_site_label_3
_geom_angle
O2 Al O1 99.9(2)
O2 Al C1 106.7(3)
O1 Al C1 106.3(3)
O2 Al C2 107.0(2)
O1 Al C2 107.5(3)
C1 Al C2 126.4(3)
C5 O1 C3 112.1(5)
C5 O1 Al 123.9(4)
C3 O1 Al 123.9(4)
C7 O2 C9 111.8(4)
C7 O2 Al 125.2(4)
C9 O2 Al 122.9(4)
Al C1 H1A 109.5
Al C1 H1B 109.5
H1A C1 H1B 109.5
Al C1 H1C 109.5
H1A C1 H1C 109.5
H1B C1 H1C 109.5
Al C2 H2A 109.5
Al C2 H2B 109.5
H2A C2 H2B 109.5
Al C2 H2C 109.5
H2A C2 H2C 109.5
H2B C2 H2C 109.5
C4 C3 O1 112.1(6)
C4 C3 H3A 109.2
O1 C3 H3A 109.2
C4 C3 H3B 109.2
O1 C3 H3B 109.2
H3A C3 H3B 107.9
C3 C4 H4A 109.5
C3 C4 H4B 109.5
H4A C4 H4B 109.5
C3 C4 H4C 109.5
H4A C4 H4C 109.5
H4B C4 H4C 109.5
O1 C5 C6 115.5(6)
O1 C5 H5A 108.4
C6 C5 H5A 108.4
O1 C5 H5B 108.4
C6 C5 H5B 108.4
H5A C5 H5B 107.5
C5 C6 H6A 109.5
C5 C6 H6B 109.5
H6A C6 H6B 109.5
C5 C6 H6C 109.5
H6A C6 H6C 109.5
H6B C6 H6C 109.5
O2 C7 C8 111.8(6)
O2 C7 H7A 109.3
C8 C7 H7A 109.3
O2 C7 H7B 109.3
C8 C7 H7B 109.3
H7A C7 H7B 107.9
C7 C8 H8A 109.5
C7 C8 H8B 109.5
H8A C8 H8B 109.5
C7 C8 H8C 109.5
H8A C8 H8C 109.5
H8B C8 H8C 109.5
C10 C9 O2 112.1(6)
C10 C9 H9A 109.2
O2 C9 H9A 109.2
C10 C9 H9B 109.2
O2 C9 H9B 109.2
H9A C9 H9B 107.9
C9 C10 H10A 109.5
C9 C10 H10B 109.5
H10A C10 H10B 109.5
C9 C10 H10C 109.5
H10A C10 H10C 109.5
H10B C10 H10C 109.5
C12 B C11 107.8(4)
C12 B C36 112.0(5)
C11 B C36 108.5(5)
C12 B C24 109.6(5)
C11 B C24 109.0(5)
C36 B C24 109.8(4)
B C11 H11A 109.5
B C11 H11B 109.5
H11A C11 H11B 109.5
B C11 H11C 109.5
H11A C11 H11C 109.5
H11B C11 H11C 109.5
C17 C12 C13 112.4(5)
C17 C12 B 123.5(5)
C13 C12 B 124.1(5)
C14 C13 C12 121.2(6)
C14 C13 C18 114.9(5)
C12 C13 C18 123.8(5)
C15 C14 F1 117.4(6)
C15 C14 C13 123.2(6)
F1 C14 C13 119.3(6)
C16 C15 F2 121.1(6)
C16 C15 C14 117.3(6)
F2 C15 C14 121.5(6)
C15 C16 F3 119.8(6)
C15 C16 C17 120.8(6)
F3 C16 C17 119.3(6)
F4 C17 C16 115.1(6)
F4 C17 C12 119.9(6)
C16 C17 C12 125.0(6)
C23 C18 C19 115.0(6)
C23 C18 C13 120.9(6)
C19 C18 C13 123.9(6)
F5 C19 C20 118.2(6)
F5 C19 C18 119.8(6)
C20 C19 C18 121.9(6)
F6 C20 C21 121.1(6)
F6 C20 C19 119.3(6)
C21 C20 C19 119.5(7)
C20 C21 C22 120.5(7)
C20 C21 F7 119.2(7)
C22 C21 F7 120.2(7)
C21 C22 F8 119.6(7)
C21 C22 C23 119.3(7)
F8 C22 C23 121.2(7)
C22 C23 F9 116.7(6)
C22 C23 C18 123.6(7)
F9 C23 C18 119.7(6)
C29 C24 C25 113.1(5)
C29 C24 B 122.5(5)
C25 C24 B 124.3(5)
C26 C25 C24 121.4(6)
C26 C25 C30 113.8(6)
C24 C25 C30 124.7(5)
F10 C26 C27 117.9(6)
F10 C26 C25 120.3(6)
C27 C26 C25 121.7(6)
C28 C27 F11 120.2(7)
C28 C27 C26 119.5(6)
F11 C27 C26 120.1(7)
C27 C28 F12 121.1(6)
C27 C28 C29 118.4(6)
F12 C28 C29 120.4(6)
F13 C29 C28 113.5(6)
F13 C29 C24 121.0(5)
C28 C29 C24 125.5(6)
C31 C30 C35 115.1(6)
C31 C30 C25 122.0(6)
C35 C30 C25 122.8(6)
C32 C31 F14 117.0(7)
C32 C31 C30 124.9(7)
F14 C31 C30 118.1(6)
F15 C32 C31 122.7(7)
F15 C32 C33 120.3(7)
C31 C32 C33 117.0(7)
C34 C33 F16 121.4(7)
C34 C33 C32 120.2(7)
F16 C33 C32 118.4(7)
C35 C34 F17 120.8(7)
C35 C34 C33 120.4(7)
F17 C34 C33 118.8(7)
C34 C35 F18 118.1(6)
C34 C35 C30 122.3(7)
F18 C35 C30 119.7(6)
C41 C36 C37 112.4(5)
C41 C36 B 121.4(5)
C37 C36 B 126.0(5)
C38 C37 C36 121.4(6)
C38 C37 C42 114.6(5)
C36 C37 C42 124.0(5)
C39 C38 C37 122.6(6)
C39 C38 F19 117.5(6)
C37 C38 F19 119.9(6)
C40 C39 C38 119.2(6)
C40 C39 F20 120.3(6)
C38 C39 F20 120.5(6)
F21 C40 C39 120.8(6)
F21 C40 C41 121.7(6)
C39 C40 C41 117.5(6)
C40 C41 F22 112.5(6)
C40 C41 C36 126.8(6)
F22 C41 C36 120.6(5)
C47 C42 C43 114.6(6)
C47 C42 C37 123.3(6)
C43 C42 C37 122.0(6)
C44 C43 F23 119.4(6)
C44 C43 C42 123.1(6)
F23 C43 C42 117.5(6)
C43 C44 F24 121.3(7)
C43 C44 C45 120.7(6)
F24 C44 C45 118.0(6)
F25 C45 C44 121.1(7)
F25 C45 C46 121.0(7)
C44 C45 C46 117.9(6)
C47 C46 F26 122.6(6)
C47 C46 C45 120.5(6)
F26 C46 C45 116.9(6)
C46 C47 F27 117.6(6)
C46 C47 C42 123.1(6)
F27 C47 C42 119.3(5)
O2' Al' O1' 99.9(2)
O2' Al' C2' 106.7(3)
O1' Al' C2' 108.8(3)
O2' Al' C1' 108.5(3)
O1' Al' C1' 107.5(3)
C2' Al' C1' 123.1(3)
C3' O1' C5' 114.5(5)
C3' O1' Al' 122.8(4)
C5' O1' Al' 122.5(4)
C9' O2' C7' 113.4(4)
C9' O2' Al' 121.6(4)
C7' O2' Al' 124.8(4)
Al' C1' H1'A 109.5
Al' C1' H1'B 109.5
H1'A C1' H1'B 109.5
Al' C1' H1'C 109.5
H1'A C1' H1'C 109.5
H1'B C1' H1'C 109.5
Al' C2' H2'A 109.5
Al' C2' H2'B 109.5
H2'A C2' H2'B 109.5
Al' C2' H2'C 109.5
H2'A C2' H2'C 109.5
H2'B C2' H2'C 109.5
O1' C3' C4' 112.0(6)
O1' C3' H3'A 109.2
C4' C3' H3'A 109.2
O1' C3' H3'B 109.2
C4' C3' H3'B 109.2
H3'A C3' H3'B 107.9
C3' C4' H4'A 109.5
C3' C4' H4'B 109.5
H4'A C4' H4'B 109.5
C3' C4' H4'C 109.5
H4'A C4' H4'C 109.5
H4'B C4' H4'C 109.5
O1' C5' C6' 110.2(6)
O1' C5' H5'A 109.6
C6' C5' H5'A 109.6
O1' C5' H5'B 109.6
C6' C5' H5'B 109.6
H5'A C5' H5'B 108.1
C5' C6' H6'A 109.5
C5' C6' H6'B 109.5
H6'A C6' H6'B 109.5
C5' C6' H6'C 109.5
H6'A C6' H6'C 109.5
H6'B C6' H6'C 109.5
O2' C7' C8' 110.6(6)
O2' C7' H7'A 109.5
C8' C7' H7'A 109.5
O2' C7' H7'B 109.5
C8' C7' H7'B 109.5
H7'A C7' H7'B 108.1
C7' C8' H8'A 109.5
C7' C8' H8'B 109.5
H8'A C8' H8'B 109.5
C7' C8' H8'C 109.5
H8'A C8' H8'C 109.5
H8'B C8' H8'C 109.5
O2' C9' C10' 112.2(6)
O2' C9' H9'A 109.2
C10' C9' H9'A 109.2
O2' C9' H9'B 109.2
C10' C9' H9'B 109.2
H9'A C9' H9'B 107.9
C9' C10' H10D 109.5
C9' C10' H10E 109.5
H10D C10' H10E 109.5
C9' C10' H10F 109.5
H10D C10' H10F 109.5
H10E C10' H10F 109.5
C11' B' C12' 108.4(4)
C11' B' C24' 108.3(5)
C12' B' C24' 111.3(5)
C11' B' C36' 109.5(5)
C12' B' C36' 111.3(5)
C24' B' C36' 107.9(5)
B' C11' H11D 109.5
B' C11' H11E 109.5
H11D C11' H11E 109.5
B' C11' H11F 109.5
H11D C11' H11F 109.5
H11E C11' H11F 109.5
C17' C12' C13' 112.8(5)
C17' C12' B' 122.1(5)
C13' C12' B' 124.9(5)
C14' C13' C12' 121.4(6)
C14' C13' C18' 115.3(5)
C12' C13' C18' 123.2(5)
C13' C14' F1' 120.1(6)
C13' C14' C15' 122.7(6)
F1' C14' C15' 117.1(6)
C16' C15' F2' 121.6(6)
C16' C15' C14' 117.5(6)
F2' C15' C14' 120.9(6)
C15' C16' C17' 120.9(6)
C15' C16' F3' 119.3(6)
C17' C16' F3' 119.8(6)
F4' C17' C16' 114.8(6)
F4' C17' C12' 120.7(6)
C16' C17' C12' 124.5(6)
C23' C18' C19' 114.2(6)
C23' C18' C13' 122.6(6)
C19' C18' C13' 123.1(6)
F5' C19' C20' 117.2(6)
F5' C19' C18' 120.4(6)
C20' C19' C18' 122.4(7)
F6' C20' C19' 120.8(7)
F6' C20' C21' 118.5(7)
C19' C20' C21' 120.8(7)
F7' C21' C22' 120.1(7)
F7' C21' C20' 120.9(7)
C22' C21' C20' 119.1(7)
F8' C22' C21' 121.6(7)
F8' C22' C23' 119.0(7)
C21' C22' C23' 119.3(7)
C22' C23' F9' 118.1(7)
C22' C23' C18' 124.2(7)
F9' C23' C18' 117.4(6)
C29' C24' C25' 112.6(5)
C29' C24' B' 123.1(5)
C25' C24' B' 124.3(5)
C26' C25' C24' 122.2(6)
C26' C25' C30' 113.4(6)
C24' C25' C30' 124.5(5)
F10' C26' C27' 117.6(6)
F10' C26' C25' 120.1(6)
C27' C26' C25' 122.3(6)
F11' C27' C26' 121.6(6)
F11' C27' C28' 120.4(6)
C26' C27' C28' 117.9(6)
F12' C28' C27' 119.6(6)
F12' C28' C29' 121.2(6)
C27' C28' C29' 119.2(6)
F13' C29' C28' 113.3(6)
F13' C29' C24' 120.9(5)
C28' C29' C24' 125.8(6)
C31' C30' C35' 114.7(6)
C31' C30' C25' 121.2(6)
C35' C30' C25' 124.0(6)
F14' C31' C32' 117.3(7)
F14' C31' C30' 119.1(6)
C32' C31' C30' 123.5(7)
F15' C32' C31' 121.1(7)
F15' C32' C33' 120.1(7)
C31' C32' C33' 118.9(7)
C34' C33' F16' 121.3(8)
C34' C33' C32' 118.8(7)
F16' C33' C32' 119.8(8)
C33' C34' C35' 121.6(7)
C33' C34' F17' 119.5(7)
C35' C34' F17' 118.9(8)
C34' C35' F18' 119.6(7)
C34' C35' C30' 122.4(7)
F18' C35' C30' 117.9(6)
C41' C36' C37' 113.3(6)
C41' C36' B' 122.4(5)
C37' C36' B' 124.1(6)
C38' C37' C36' 120.3(6)
C38' C37' C42' 115.8(6)
C36' C37' C42' 123.8(6)
C39' C38' F19' 117.5(6)
C39' C38' C37' 123.7(6)
F19' C38' C37' 118.7(6)
C38' C39' F20' 121.9(6)
C38' C39' C40' 117.5(6)
F20' C39' C40' 120.5(7)
F21' C40' C39' 120.4(6)
F21' C40' C41' 119.8(6)
C39' C40' C41' 119.8(6)
C40' C41' F22' 113.8(6)
C40' C41' C36' 125.2(6)
F22' C41' C36' 120.9(6)
C47' C42' C43' 114.4(6)
C47' C42' C37' 123.2(6)
C43' C42' C37' 122.4(6)
F27' C43' C44' 117.1(6)
F27' C43' C42' 119.5(6)
C44' C43' C42' 123.3(7)
F26' C44' C43' 122.7(7)
F26' C44' C45' 118.4(7)
C43' C44' C45' 118.9(7)
F25' C45' C46' 120.6(8)
F25' C45' C44' 120.1(7)
C46' C45' C44' 119.2(7)
C47' C46' F24' 121.2(7)
C47' C46' C45' 120.3(7)
F24' C46' C45' 118.5(7)
C46' C47' F23' 118.7(7)
C46' C47' C42' 123.8(7)
F23' C47' C42' 117.5(6)

loop_
_geom_bond_atom_site_label_1
_geom_bond_atom_site_label_2
_geom_bond_distance
Al O2 1.878(5)
Al O1 1.904(5)
Al C1 1.933(6)
Al C2 1.939(6)
O1 C5 1.458(7)
O1 C3 1.467(7)
O2 C7 1.466(7)
O2 C9 1.513(7)
C1 H1A 0.9600
C1 H1B 0.9600
C1 H1C 0.9600
C2 H2A 0.9600
C2 H2B 0.9600
C2 H2C 0.9600
C3 C4 1.438(8)
C3 H3A 0.9700
C3 H3B 0.9700
C4 H4A 0.9600
C4 H4B 0.9600
C4 H4C 0.9600
C5 C6 1.476(8)
C5 H5A 0.9700
C5 H5B 0.9700
C6 H6A 0.9600
C6 H6B 0.9600
C6 H6C 0.9600
C7 C8 1.474(9)
C7 H7A 0.9700
C7 H7B 0.9700
C8 H8A 0.9600
C8 H8B 0.9600
C8 H8C 0.9600
C9 C10 1.438(8)
C9 H9A 0.9700
C9 H9B 0.9700
C10 H10A 0.9600
C10 H10B 0.9600
C10 H10C 0.9600
B C12 1.663(8)
B C11 1.667(7)
B C36 1.675(8)
B C24 1.679(8)
C11 H11A 0.9600
C11 H11B 0.9600
C11 H11C 0.9600
C12 C17 1.408(8)
C12 C13 1.409(7)
C13 C14 1.381(7)
C13 C18 1.496(7)
C14 C15 1.364(8)
C14 F1 1.381(6)
C15 C16 1.338(8)
C15 F2 1.346(6)
C16 F3 1.362(6)
C16 C17 1.367(8)
C17 F4 1.362(6)
C18 C23 1.369(7)
C18 C19 1.396(8)
C19 F5 1.343(6)
C19 C20 1.376(8)
C20 F6 1.337(7)
C20 C21 1.352(8)
C21 C22 1.352(9)
C21 F7 1.362(7)
C22 F8 1.355(7)
C22 C23 1.362(8)
C23 F9 1.369(7)
C24 C29 1.390(7)
C24 C25 1.403(8)
C25 C26 1.378(8)
C25 C30 1.508(8)
C26 F10 1.353(7)
C26 C27 1.365(9)
C27 C28 1.338(9)
C27 F11 1.364(7)
C28 F12 1.349(7)
C28 C29 1.383(8)
C29 F13 1.372(6)
C30 C31 1.367(8)
C30 C35 1.382(8)
C31 C32 1.360(9)
C31 F14 1.366(7)
C32 F15 1.344(7)
C32 C33 1.383(9)
C33 C34 1.357(9)
C33 F16 1.361(7)
C34 C35 1.348(8)
C34 F17 1.356(7)
C35 F18 1.356(6)
C36 C41 1.391(7)
C36 C37 1.405(7)
C37 C38 1.373(7)
C37 C42 1.512(7)
C38 C39 1.360(7)
C38 F19 1.375(6)
C39 C40 1.354(8)
C39 F20 1.361(6)
C40 F21 1.331(6)
C40 C41 1.375(7)
C41 F22 1.378(6)
C42 C47 1.393(7)
C42 C43 1.400(8)
C43 C44 1.328(7)
C43 F23 1.356(6)
C44 F24 1.355(7)
C44 C45 1.369(8)
C45 F25 1.338(7)
C45 C46 1.397(9)
C46 C47 1.321(7)
C46 F26 1.356(6)
C47 F27 1.351(6)
Al' O2' 1.867(4)
Al' O1' 1.905(5)
Al' C2' 1.923(7)
Al' C1' 1.947(6)
O1' C3' 1.461(7)
O1' C5' 1.477(7)
O2' C9' 1.455(6)
O2' C7' 1.461(7)
C1' H1'A 0.9600
C1' H1'B 0.9600
C1' H1'C 0.9600
C2' H2'A 0.9600
C2' H2'B 0.9600
C2' H2'C 0.9600
C3' C4' 1.529(9)
C3' H3'A 0.9700
C3' H3'B 0.9700
C4' H4'A 0.9600
C4' H4'B 0.9600
C4' H4'C 0.9600
C5' C6' 1.485(9)
C5' H5'A 0.9700
C5' H5'B 0.9700
C6' H6'A 0.9600
C6' H6'B 0.9600
C6' H6'C 0.9600
C7' C8' 1.493(8)
C7' H7'A 0.9700
C7' H7'B 0.9700
C8' H8'A 0.9600
C8' H8'B 0.9600
C8' H8'C 0.9600
C9' C10' 1.496(8)
C9' H9'A 0.9700
C9' H9'B 0.9700
C10' H10D 0.9600
C10' H10E 0.9600
C10' H10F 0.9600
B' C11' 1.647(7)
B' C12' 1.670(8)
B' C24' 1.673(8)
B' C36' 1.683(9)
C11' H11D 0.9600
C11' H11E 0.9600
C11' H11F 0.9600
C12' C17' 1.411(8)
C12' C13' 1.422(7)
C13' C14' 1.363(8)
C13' C18' 1.496(8)
C14' F1' 1.370(6)
C14' C15' 1.379(8)
C15' C16' 1.348(8)
C15' F2' 1.353(6)
C16' C17' 1.358(8)
C16' F3' 1.367(6)
C17' F4' 1.355(6)
C18' C23' 1.378(8)
C18' C19' 1.394(8)
C19' F5' 1.349(6)
C19' C20' 1.359(8)
C20' F6' 1.346(7)
C20' C21' 1.367(8)
C21' F7' 1.344(7)
C21' C22' 1.357(9)
C22' F8' 1.354(7)
C22' C23' 1.365(8)
C23' F9' 1.375(7)
C24' C29' 1.394(7)
C24' C25' 1.403(8)
C25' C26' 1.378(8)
C25' C30' 1.508(8)
C26' F10' 1.355(7)
C26' C27' 1.365(8)
C27' F11' 1.363(6)
C27' C28' 1.368(8)
C28' F12' 1.355(6)
C28' C29' 1.372(7)
C29' F13' 1.369(6)
C30' C31' 1.377(8)
C30' C35' 1.384(8)
C31' F14' 1.363(7)
C31' C32' 1.370(8)
C32' F15' 1.350(7)
C32' C33' 1.374(9)
C33' C34' 1.346(9)
C33' F16' 1.353(7)
C34' C35' 1.347(9)
C34' F17' 1.361(7)
C35' F18' 1.354(7)
C36' C41' 1.377(7)
C36' C37' 1.421(8)
C37' C38' 1.374(8)
C37' C42' 1.490(8)
C38' C39' 1.338(8)
C38' F19' 1.370(6)
C39' F20' 1.356(6)
C39' C40' 1.363(8)
C40' F21' 1.359(6)
C40' C41' 1.364(8)
C41' F22' 1.372(6)
C42' C47' 1.384(8)
C42' C43' 1.394(8)
C43' F27' 1.345(7)
C43' C44' 1.359(8)
C44' F26' 1.334(7)
C44' C45' 1.389(9)
C45' F25' 1.355(7)
C45' C46' 1.361(9)
C46' C47' 1.342(8)
C46' F24' 1.358(8)
C47' F23' 1.362(7)

loop_
_geom_torsion_atom_site_label_1
_geom_torsion_atom_site_label_2
_geom_torsion_atom_site_label_3
_geom_torsion_atom_site_label_4
_geom_torsion
O2 Al O1 C5 -91.8(5)
C1 Al O1 C5 157.4(5)
C2 Al O1 C5 19.7(5)
O2 Al O1 C3 85.4(5)
C1 Al O1 C3 -25.4(5)
C2 Al O1 C3 -163.1(5)
O1 Al O2 C7 -98.4(5)
C1 Al O2 C7 12.0(6)
C2 Al O2 C7 149.7(5)
O1 Al O2 C9 85.6(4)
C1 Al O2 C9 -163.9(5)
C2 Al O2 C9 -26.3(5)
C5 O1 C3 C4 76.4(8)
Al O1 C3 C4 -101.1(7)
C3 O1 C5 C6 74.9(8)
Al O1 C5 C6 -107.6(6)
C9 O2 C7 C8 82.4(7)
Al O2 C7 C8 -94.0(6)
C7 O2 C9 C10 89.2(6)
Al O2 C9 C10 -94.3(6)
C11 B C12 C17 140.2(5)
C36 B C12 C17 20.8(7)
C24 B C12 C17 -101.3(6)
C11 B C12 C13 -38.9(7)
C36 B C12 C13 -158.3(5)
C24 B C12 C13 79.6(6)
C17 C12 C13 C14 -2.4(8)
B C12 C13 C14 176.8(5)
C17 C12 C13 C18 -178.6(5)
B C12 C13 C18 0.6(9)
C12 C13 C14 C15 1.1(9)
C18 C13 C14 C15 177.6(6)
C12 C13 C14 F1 179.3(5)
C18 C13 C14 F1 -4.2(8)
F1 C14 C15 C16 -178.7(5)
C13 C14 C15 C16 -0.5(10)
F1 C14 C15 F2 2.2(9)
C13 C14 C15 F2 -179.5(5)
F2 C15 C16 F3 -0.2(9)
C14 C15 C16 F3 -179.3(5)
F2 C15 C16 C17 -179.5(5)
C14 C15 C16 C17 1.5(9)
C15 C16 C17 F4 177.8(5)
F3 C16 C17 F4 -1.5(8)
C15 C16 C17 C12 -3.2(9)
F3 C16 C17 C12 177.5(5)
C13 C12 C17 F4 -177.5(5)
B C12 C17 F4 3.3(8)
C13 C12 C17 C16 3.5(8)
B C12 C17 C16 -175.7(5)
C14 C13 C18 C23 -68.9(7)
C12 C13 C18 C23 107.5(7)
C14 C13 C18 C19 106.5(7)
C12 C13 C18 C19 -77.1(8)
C23 C18 C19 F5 179.5(5)
C13 C18 C19 F5 3.8(9)
C23 C18 C19 C20 -4.6(8)
C13 C18 C19 C20 179.7(5)
F5 C19 C20 F6 -1.8(8)
C18 C19 C20 F6 -177.8(5)
F5 C19 C20 C21 -179.4(5)
C18 C19 C20 C21 4.6(9)
F6 C20 C21 C22 -180.0(6)
C19 C20 C21 C22 -2.4(10)
F6 C20 C21 F7 2.0(10)
C19 C20 C21 F7 179.5(6)
C20 C21 C22 F8 -179.3(6)
F7 C21 C22 F8 -1.2(10)
C20 C21 C22 C23 0.5(11)
F7 C21 C22 C23 178.6(6)
C21 C22 C23 F9 -179.0(6)
F8 C22 C23 F9 0.8(9)
C21 C22 C23 C18 -0.8(10)
F8 C22 C23 C18 179.1(5)
C19 C18 C23 C22 2.7(9)
C13 C18 C23 C22 178.5(6)
C19 C18 C23 F9 -179.1(5)
C13 C18 C23 F9 -3.3(8)
C12 B C24 C29 27.2(7)
C11 B C24 C29 145.0(5)
C36 B C24 C29 -96.3(6)
C12 B C24 C25 -153.8(5)
C11 B C24 C25 -36.0(7)
C36 B C24 C25 82.7(7)
C29 C24 C25 C26 -3.6(9)
B C24 C25 C26 177.3(6)
C29 C24 C25 C30 178.5(6)
B C24 C25 C30 -0.6(9)
C24 C25 C26 F10 -178.8(5)
C30 C25 C26 F10 -0.6(9)
C24 C25 C26 C27 3.7(10)
C30 C25 C26 C27 -178.2(6)
F10 C26 C27 C28 178.1(6)
C25 C26 C27 C28 -4.3(11)
F10 C26 C27 F11 2.5(10)
C25 C26 C27 F11 -179.9(5)
F11 C27 C28 F12 -3.0(10)
C26 C27 C28 F12 -178.5(6)
F11 C27 C28 C29 -179.4(5)
C26 C27 C28 C29 5.0(10)
C27 C28 C29 F13 177.4(5)
F12 C28 C29 F13 0.9(8)
C27 C28 C29 C24 -5.6(10)
F12 C28 C29 C24 177.9(5)
C25 C24 C29 F13 -178.5(5)
B C24 C29 F13 0.6(9)
C25 C24 C29 C28 4.7(9)
B C24 C29 C28 -176.2(5)
C26 C25 C30 C31 -74.0(8)
C24 C25 C30 C31 104.1(7)
C26 C25 C30 C35 101.4(7)
C24 C25 C30 C35 -80.5(8)
C35 C30 C31 C32 3.1(10)
C25 C30 C31 C32 178.8(6)
C35 C30 C31 F14 -179.0(5)
C25 C30 C31 F14 -3.3(9)
F14 C31 C32 F15 0.5(10)
C30 C31 C32 F15 178.5(6)
F14 C31 C32 C33 179.3(6)
C30 C31 C32 C33 -2.8(11)
F15 C32 C33 C34 -179.7(6)
C31 C32 C33 C34 1.5(11)
F15 C32 C33 F16 -0.9(10)
C31 C32 C33 F16 -179.7(6)
F16 C33 C34 C35 -179.5(6)
C32 C33 C34 C35 -0.8(11)
F16 C33 C34 F17 0.4(11)
C32 C33 C34 F17 179.2(6)
F17 C34 C35 F18 1.0(10)
C33 C34 C35 F18 -179.0(6)
F17 C34 C35 C30 -178.8(6)
C33 C34 C35 C30 1.2(11)
C31 C30 C35 C34 -2.2(9)
C25 C30 C35 C34 -177.9(6)
C31 C30 C35 F18 178.0(5)
C25 C30 C35 F18 2.3(9)
C12 B C36 C41 -93.7(6)
C11 B C36 C41 147.4(5)
C24 B C36 C41 28.4(7)
C12 B C36 C37 92.6(6)
C11 B C36 C37 -26.3(7)
C24 B C36 C37 -145.4(5)
C41 C36 C37 C38 -3.6(8)
B C36 C37 C38 170.6(5)
C41 C36 C37 C42 173.6(5)
B C36 C37 C42 -12.2(8)
C36 C37 C38 C39 2.2(9)
C42 C37 C38 C39 -175.2(5)
C36 C37 C38 F19 179.8(5)
C42 C37 C38 F19 2.3(8)
C37 C38 C39 C40 0.8(9)
F19 C38 C39 C40 -176.8(5)
C37 C38 C39 F20 178.9(5)
F19 C38 C39 F20 1.3(8)
C38 C39 C40 F21 175.8(5)
F20 C39 C40 F21 -2.3(9)
C38 C39 C40 C41 -1.9(9)
F20 C39 C40 C41 180.0(5)
F21 C40 C41 F22 -0.3(8)
C39 C40 C41 F22 177.3(5)
F21 C40 C41 C36 -177.5(5)
C39 C40 C41 C36 0.2(9)
C37 C36 C41 C40 2.5(8)
B C36 C41 C40 -172.0(6)
C37 C36 C41 F22 -174.4(5)
B C36 C41 F22 11.1(8)
C38 C37 C42 C47 113.5(6)
C36 C37 C42 C47 -63.8(8)
C38 C37 C42 C43 -61.9(7)
C36 C37 C42 C43 120.7(6)
C47 C42 C43 C44 -0.1(9)
C37 C42 C43 C44 175.7(6)
C47 C42 C43 F23 179.1(5)
C37 C42 C43 F23 -5.1(8)
F23 C43 C44 F24 2.4(9)
C42 C43 C44 F24 -178.4(5)
F23 C43 C44 C45 -177.7(6)
C42 C43 C44 C45 1.5(10)
C43 C44 C45 F25 179.0(6)
F24 C44 C45 F25 -1.0(10)
C43 C44 C45 C46 -1.0(10)
F24 C44 C45 C46 178.9(6)
F25 C45 C46 C47 179.0(5)
C44 C45 C46 C47 -1.0(10)
F25 C45 C46 F26 -0.5(9)
C44 C45 C46 F26 179.6(5)
F26 C46 C47 F27 1.9(8)
C45 C46 C47 F27 -177.6(5)
F26 C46 C47 C42 -178.1(5)
C45 C46 C47 C42 2.5(9)
C43 C42 C47 C46 -1.9(8)
C37 C42 C47 C46 -177.7(5)
C43 C42 C47 F27 178.1(5)
C37 C42 C47 F27 2.4(8)
O2' Al' O1' C3' -94.9(5)
C2' Al' O1' C3' 153.6(5)
C1' Al' O1' C3' 18.3(6)
O2' Al' O1' C5' 90.8(5)
C2' Al' O1' C5' -20.8(5)
C1' Al' O1' C5' -156.1(5)
O1' Al' O2' C9' -74.3(5)
C2' Al' O2' C9' 38.8(5)
C1' Al' O2' C9' 173.3(5)
O1' Al' O2' C7' 101.5(5)
C2' Al' O2' C7' -145.3(5)
C1' Al' O2' C7' -10.8(5)
C5' O1' C3' C4' -58.1(8)
Al' O1' C3' C4' 127.1(5)
C3' O1' C5' C6' -58.3(9)
Al' O1' C5' C6' 116.5(6)
C9' O2' C7' C8' 87.2(6)
Al' O2' C7' C8' -89.0(6)
C7' O2' C9' C10' 78.9(7)
Al' O2' C9' C10' -104.8(5)
C11' B' C12' C17' -142.8(5)
C24' B' C12' C17' 98.2(6)
C36' B' C12' C17' -22.3(7)
C11' B' C12' C13' 32.4(7)
C24' B' C12' C13' -86.6(6)
C36' B' C12' C13' 153.0(5)
C17' C12' C13' C14' 2.5(8)
B' C12' C13' C14' -173.1(6)
C17' C12' C13' C18' -179.2(6)
B' C12' C13' C18' 5.2(9)
C12' C13' C14' F1' 179.3(5)
C18' C13' C14' F1' 1.0(9)
C12' C13' C14' C15' -1.4(10)
C18' C13' C14' C15' -179.8(6)
C13' C14' C15' C16' 0.4(10)
F1' C14' C15' C16' 179.7(5)
C13' C14' C15' F2' 179.4(6)
F1' C14' C15' F2' -1.4(9)
F2' C15' C16' C17' -179.8(5)
C14' C15' C16' C17' -0.8(10)
F2' C15' C16' F3' 2.7(9)
C14' C15' C16' F3' -178.4(5)
C15' C16' C17' F4' -178.5(5)
F3' C16' C17' F4' -0.9(8)
C15' C16' C17' C12' 2.3(10)
F3' C16' C17' C12' 179.8(5)
C13' C12' C17' F4' 177.8(5)
B' C12' C17' F4' -6.5(8)
C13' C12' C17' C16' -3.0(9)
B' C12' C17' C16' 172.7(5)
C14' C13' C18' C23' 63.9(8)
C12' C13' C18' C23' -114.5(7)
C14' C13' C18' C19' -111.5(7)
C12' C13' C18' C19' 70.2(8)
C23' C18' C19' F5' -179.1(5)
C13' C18' C19' F5' -3.3(9)
C23' C18' C19' C20' 3.1(9)
C13' C18' C19' C20' 178.8(6)
F5' C19' C20' F6' 1.0(9)
C18' C19' C20' F6' 178.9(5)
F5' C19' C20' C21' -179.5(5)
C18' C19' C20' C21' -1.6(10)
F6' C20' C21' F7' 0.3(10)
C19' C20' C21' F7' -179.2(6)
F6' C20' C21' C22' -179.5(6)
C19' C20' C21' C22' 1.0(10)
F7' C21' C22' F8' 1.7(10)
C20' C21' C22' F8' -178.4(6)
F7' C21' C22' C23' 178.1(6)
C20' C21' C22' C23' -2.0(10)
F8' C22' C23' F9' -4.8(9)
C21' C22' C23' F9' 178.7(6)
F8' C22' C23' C18' -179.6(5)
C21' C22' C23' C18' 3.9(10)
C19' C18' C23' C22' -4.3(9)
C13' C18' C23' C22' 180.0(6)
C19' C18' C23' F9' -179.2(5)
C13' C18' C23' F9' 5.1(9)
C11' B' C24' C29' -142.1(5)
C12' B' C24' C29' -23.0(8)
C36' B' C24' C29' 99.5(6)
C11' B' C24' C25' 37.9(7)
C12' B' C24' C25' 157.0(5)
C36' B' C24' C25' -80.5(7)
C29' C24' C25' C26' 2.2(8)
B' C24' C25' C26' -177.8(6)
C29' C24' C25' C30' -177.8(6)
B' C24' C25' C30' 2.1(9)
C24' C25' C26' F10' -179.9(5)
C30' C25' C26' F10' 0.1(8)
C24' C25' C26' C27' -1.3(10)
C30' C25' C26' C27' 178.7(6)
F10' C26' C27' F11' -0.8(9)
C25' C26' C27' F11' -179.5(5)
F10' C26' C27' C28' 179.1(5)
C25' C26' C27' C28' 0.5(10)
F11' C27' C28' F12' 0.6(9)
C26' C27' C28' F12' -179.4(5)
F11' C27' C28' C29' 179.2(5)
C26' C27' C28' C29' -0.7(9)
F12' C28' C29' F13' 0.2(8)
C27' C28' C29' F13' -178.5(5)
F12' C28' C29' C24' -179.4(5)
C27' C28' C29' C24' 2.0(10)
C25' C24' C29' F13' 177.9(5)
B' C24' C29' F13' -2.1(9)
C25' C24' C29' C28' -2.6(9)
B' C24' C29' C28' 177.4(5)
C26' C25' C30' C31' 81.8(7)
C24' C25' C30' C31' -98.2(7)
C26' C25' C30' C35' -97.3(7)
C24' C25' C30' C35' 82.8(8)
C35' C30' C31' F14' 179.7(5)
C25' C30' C31' F14' 0.6(9)
C35' C30' C31' C32' -3.1(9)
C25' C30' C31' C32' 177.8(6)
F14' C31' C32' F15' 1.3(9)
C30' C31' C32' F15' -175.9(6)
F14' C31' C32' C33' -179.4(6)
C30' C31' C32' C33' 3.4(10)
F15' C32' C33' C34' 177.4(6)
C31' C32' C33' C34' -1.9(11)
F15' C32' C33' F16' -0.8(11)
C31' C32' C33' F16' 180.0(6)
F16' C33' C34' C35' 178.5(6)
C32' C33' C34' C35' 0.4(12)
F16' C33' C34' F17' -2.7(11)
C32' C33' C34' F17' 179.1(6)
C33' C34' C35' F18' 179.1(6)
F17' C34' C35' F18' 0.4(10)
C33' C34' C35' C30' -0.2(11)
F17' C34' C35' C30' -179.0(6)
C31' C30' C35' C34' 1.5(9)
C25' C30' C35' C34' -179.4(6)
C31' C30' C35' F18' -177.9(5)
C25' C30' C35' F18' 1.2(9)
C11' B' C36' C41' -146.8(5)
C12' B' C36' C41' 93.3(6)
C24' B' C36' C41' -29.1(7)
C11' B' C36' C37' 27.9(7)
C12' B' C36' C37' -92.0(6)
C24' B' C36' C37' 145.6(5)
C41' C36' C37' C38' 2.8(8)
B' C36' C37' C38' -172.3(5)
C41' C36' C37' C42' -173.7(5)
B' C36' C37' C42' 11.2(9)
C36' C37' C38' C39' -1.3(10)
C42' C37' C38' C39' 175.5(6)
C36' C37' C38' F19' 178.8(5)
C42' C37' C38' F19' -4.4(8)
F19' C38' C39' F20' 1.1(9)
C37' C38' C39' F20' -178.8(6)
F19' C38' C39' C40' 177.2(5)
C37' C38' C39' C40' -2.7(10)
C38' C39' C40' F21' -175.1(5)
F20' C39' C40' F21' 1.0(9)
C38' C39' C40' C41' 4.8(9)
F20' C39' C40' C41' -179.0(5)
F21' C40' C41' F22' 0.1(8)
C39' C40' C41' F22' -179.8(5)
F21' C40' C41' C36' 176.7(5)
C39' C40' C41' C36' -3.3(10)
C37' C36' C41' C40' -0.6(9)
B' C36' C41' C40' 174.6(6)
C37' C36' C41' F22' 175.7(5)
B' C36' C41' F22' -9.1(8)
C38' C37' C42' C47' 72.8(8)
C36' C37' C42' C47' -110.5(7)
C38' C37' C42' C43' -109.2(7)
C36' C37' C42' C43' 67.4(8)
C47' C42' C43' F27' 179.8(5)
C37' C42' C43' F27' 1.6(9)
C47' C42' C43' C44' 2.9(9)
C37' C42' C43' C44' -175.2(6)
F27' C43' C44' F26' 0.0(9)
C42' C43' C44' F26' 176.9(6)
F27' C43' C44' C45' 179.6(6)
C42' C43' C44' C45' -3.4(10)
F26' C44' C45' F25' -1.1(10)
C43' C44' C45' F25' 179.2(6)
F26' C44' C45' C46' -178.4(6)
C43' C44' C45' C46' 1.9(10)
F25' C45' C46' C47' -177.4(6)
C44' C45' C46' C47' -0.1(11)
F25' C45' C46' F24' -0.3(11)
C44' C45' C46' F24' 177.0(6)
F24' C46' C47' F23' 1.0(10)
C45' C46' C47' F23' 178.0(6)
F24' C46' C47' C42' -177.4(6)
C45' C46' C47' C42' -0.4(11)
C43' C42' C47' C46' -0.9(9)
C37' C42' C47' C46' 177.2(6)
C43' C42' C47' F23' -179.4(5)
C37' C42' C47' F23' -1.3(9)
